data_7703333
loop_
_publ_author_name
'Maurya, Mannar R.'
'Tomar, Reshu'
'Avecilla, Fernando'
'Ribeiro, N\'adia'
'Carvalho, M Fernanda N N'
'Kuznetsov, Maxim L.'
'Correia, Isabel'
'Pessoa, Jo\~ao Costa'

_publ_section_title
;
 Trinuclear vanadium(iv) and vanadium(v) complexes derived from
 2,4,6-triacetylphloroglucinol and study of their peroxidase mimicking
 activity.
;
_journal_issue 8
_journal_name_full 'Dalton transactions (Cambridge, England : 2003)'
_journal_page_first 2589
_journal_page_last 2609
_journal_paper_doi 10.1039/c9dt04415a
_journal_volume 49
_journal_year 2020
_chemical_formula_moiety 'C27 H30 K2.69 N6 O22.51 V3, C H3 O, 4(H2 O)'
_chemical_formula_sum 'C28 H42 K2.69 N6 O27.48 V3'
_chemical_formula_weight 1160.35
_space_group_crystal_system triclinic
_space_group_IT_number 2
_space_group_name_Hall '-P 1'
_space_group_name_H-M_alt 'P -1'
_atom_sites_solution_hydrogens mixed
_atom_sites_solution_primary dual
_audit_creation_date 2020-01-15
_audit_creation_method
;
Olex2 1.2
(compiled 2018.05.29 svn.r3508 for OlexSys, GUI svn.r5506)
;
_audit_update_record
;
2020-01-15 deposited with the CCDC.	2020-01-20 downloaded from the CCDC.
;
_cell_angle_alpha 99.742(4)
_cell_angle_beta 106.683(4)
_cell_angle_gamma 106.122(4)
_cell_formula_units_Z 2
_cell_length_a 12.3971(10)
_cell_length_b 14.4307(11)
_cell_length_c 14.4835(11)
_cell_measurement_reflns_used 9937
_cell_measurement_temperature 100(2)
_cell_measurement_theta_max 24.366
_cell_measurement_theta_min 2.315
_cell_volume 2295.5(3)
_computing_cell_refinement 'SAINT v8.37A (Bruker, 2015)'
_computing_data_reduction 'SAINT v8.37A (Bruker, 2015)'
_computing_molecular_graphics 'Olex2 (Dolomanov et al., 2009)'
_computing_publication_material 'Olex2 (Dolomanov et al., 2009)'
_computing_structure_refinement 'XL (Sheldrick, 2008)'
_computing_structure_solution 'ShelXT (Sheldrick, 2015)'
_diffrn_ambient_temperature 100(2)
_diffrn_measured_fraction_theta_full 0.999
_diffrn_measured_fraction_theta_max 0.994
_diffrn_measurement_device_type 'CCD area detector'
_diffrn_measurement_method 'phi and omega scans'
_diffrn_radiation_type MoK\a
_diffrn_radiation_wavelength 0.71073
_diffrn_reflns_av_R_equivalents 0.0629
_diffrn_reflns_av_unetI/netI 0.0356
_diffrn_reflns_Laue_measured_fraction_full 0.999
_diffrn_reflns_Laue_measured_fraction_max 0.994
_diffrn_reflns_limit_h_max 15
_diffrn_reflns_limit_h_min -15
_diffrn_reflns_limit_k_max 18
_diffrn_reflns_limit_k_min -18
_diffrn_reflns_limit_l_max 18
_diffrn_reflns_limit_l_min -18
_diffrn_reflns_number 89780
_diffrn_reflns_point_group_measured_fraction_full 0.999
_diffrn_reflns_point_group_measured_fraction_max 0.994
_diffrn_reflns_theta_full 25.242
_diffrn_reflns_theta_max 26.433
_diffrn_reflns_theta_min 2.315
_exptl_absorpt_coefficient_mu 0.940
_exptl_absorpt_correction_T_max 0.7454
_exptl_absorpt_correction_T_min 0.6635
_exptl_absorpt_correction_type multi-scan
_exptl_absorpt_process_details
'SADABS-2016/2 (Bruker,2016/2) was used for absorption correction. wR2(int) was 0.0670 before and 0.0582 after correction. The Ratio of minimum to maximum transmission is 0.8901. The \l/2 correction factor is Not present.'
_exptl_crystal_colour yellow
_exptl_crystal_density_diffrn 1.679
_exptl_crystal_density_method 'not measured'
_exptl_crystal_description block
_exptl_crystal_F_000 1184
_exptl_crystal_size_max 0.375
_exptl_crystal_size_mid 0.109
_exptl_crystal_size_min 0.097
_refine_diff_density_max 2.239
_refine_diff_density_min -1.048
_refine_diff_density_rms 0.115
_refine_ls_extinction_method none
_refine_ls_goodness_of_fit_ref 1.028
_refine_ls_hydrogen_treatment constr
_refine_ls_matrix_type full
_refine_ls_number_parameters 662
_refine_ls_number_reflns 9406
_refine_ls_number_restraints 21
_refine_ls_restrained_S_all 1.028
_refine_ls_R_factor_all 0.0835
_refine_ls_R_factor_gt 0.0678
_refine_ls_shift/su_max 0.001
_refine_ls_shift/su_mean 0.000
_refine_ls_structure_factor_coef Fsqd
_refine_ls_weighting_details 'w=1/[\s^2^(Fo^2^)+(0.0935P)^2^+9.3347P] where P=(Fo^2^+2Fc^2^)/3'
_refine_ls_weighting_scheme calc
_refine_ls_wR_factor_gt 0.1798
_refine_ls_wR_factor_ref 0.1909
_reflns_Friedel_coverage 0.000
_reflns_number_gt 7495
_reflns_number_total 9406
_reflns_threshold_expression 'I > 2\s(I)'
_cod_data_source_file c9dt04415a2.cif
_cod_data_source_block compound6a
_cod_depositor_comments 'Adding full bibliography for 7703333--7703335.cif.'
_cod_database_code 7703333
_shelx_shelxl_version_number 2016/6
_shelx_space_group_comment
;
The symmetry employed for this shelxl refinement is uniquely defined
by the following loop, which should always be used as a source of
symmetry information in preference to the above space-group names.
They are only intended as comments.
;
_shelx_estimated_absorpt_t_max 0.914
_shelx_estimated_absorpt_t_min 0.720
_olex2_refinement_description
;
1. Fixed Uiso
 At 1.2 times of:
  All C(H) groups
 At 1.5 times of:
  All C(H,H,H) groups, All O(H,H) groups
2. Restrained distances
 C1MA-O1M \\sim C1MB-O1M
 with sigma of 0.02
3. Rigid bond restraints
 C1MA, O1M, C1MB
 with sigma for 1-2 distances of 0.01 and sigma for 1-3 distances of 0.01
4. Uiso/Uaniso restraints and constraints
C1MA \\sim O1M \\sim C1MB: within 2A with sigma of 0.04 and sigma for terminal
atoms of 0.08
5. Others
 Sof(C1MB)=Sof(H1Md)=Sof(H1Me)=Sof(H1Mf)=1-FVAR(1)
 Sof(C1MA)=Sof(H1Ma)=Sof(H1Mb)=Sof(H1Mc)=FVAR(1)
 Sof(O2WB)=Sof(H2Wc)=Sof(H2Wd)=1-FVAR(2)
 Sof(O2WA)=Sof(H2Wa)=Sof(H2Wb)=FVAR(2)
6.a Riding coordinates:
 O1W(H1Wa,H1Wb), O2WA(H2Wa,H2Wb), O2WB(H2Wc,H2Wd), O4W(H4Wa,H4Wb), O5W(H5Wa,
 H5Wb), O6W(H6Wa,H6Wb), O7W(H7Wa,H7Wb), O8W(H8Wa,H8Wb), O9W(H9Wa,H9Wb),
 O10W(H10a,H10b), O11W(H11a,H11b)
6.b Aromatic/amide H refined with riding coordinates:
 C11(H11), C12(H12), C13(H13), C18(H18), C19(H19), C20(H20), C25(H25),
 C26(H26), C27(H27)
6.c Idealised Me refined as rotating group:
 C1MA(H1Ma,H1Mb,H1Mc), C1MB(H1Md,H1Me,H1Mf), C8(H8a,H8b,H8c), C15(H15a,H15b,
 H15c), C22(H22a,H22b,H22c)
;
_olex2_submission_special_instructions 'No special instructions were received'

loop_
_space_group_symop_operation_xyz
'x, y, z'
'-x, -y, -z'

loop_
_atom_site_label
_atom_site_type_symbol
_atom_site_fract_x
_atom_site_fract_y
_atom_site_fract_z
_atom_site_U_iso_or_equiv
_atom_site_adp_type
_atom_site_occupancy
_atom_site_site_symmetry_order
_atom_site_calc_flag
_atom_site_refinement_flags_posn
_atom_site_refinement_flags_adp
_atom_site_refinement_flags_occupancy
_atom_site_disorder_assembly
_atom_site_disorder_group
V1 V 0.78586(8) 0.68264(6) 1.14502(6) 0.0290(2) Uani 1 1 d . . . . .
K1 K 0.80974(11) 0.68114(8) 1.40435(8) 0.0338(4) Uani 0.967(5) 1 d . . . . .
N1 N 0.6955(3) 0.5455(3) 1.0277(3) 0.0208(7) Uani 1 1 d . . . . .
O1 O 0.7762(4) 0.7749(3) 1.2253(3) 0.0531(11) Uani 1 1 d . . . . .
C1 C 0.7512(4) 0.6139(3) 0.9022(3) 0.0189(8) Uani 1 1 d . . . . .
O1W O 0.6474(5) 0.6790(7) 1.5033(4) 0.121(3) Uani 1 1 d . . . . .
H1WA H 0.690152 0.721414 1.482373 0.181 Uiso 1 1 d R . . . .
H1WB H 0.572202 0.650364 1.472682 0.181 Uiso 1 1 d R . . . .
O1M O 0.6172(5) 0.0363(4) 0.1992(4) 0.0719(14) Uani 1 1 d D U . . .
C1MA C 0.543(2) 0.0765(17) 0.2562(14) 0.069(7) Uani 0.340(17) 1 d D U P A 1
H1MA H 0.506836 0.026676 0.285110 0.103 Uiso 0.340(17) 1 calc GR . P A 1
H1MB H 0.480730 0.091137 0.210102 0.103 Uiso 0.340(17) 1 calc GR . P A 1
H1MC H 0.594477 0.136437 0.308189 0.103 Uiso 0.340(17) 1 calc GR . P A 1
C1MB C 0.4952(9) 0.0394(8) 0.1694(10) 0.063(4) Uani 0.660(17) 1 d D U P A 2
H1MD H 0.480371 0.067056 0.227658 0.095 Uiso 0.660(17) 1 calc GR . P A 2
H1ME H 0.438594 -0.027309 0.137069 0.095 Uiso 0.660(17) 1 calc GR . P A 2
H1MF H 0.486774 0.080380 0.123940 0.095 Uiso 0.660(17) 1 calc GR . P A 2
V2 V 0.73150(7) 0.42687(6) 0.64560(5) 0.0255(2) Uani 1 1 d . . . . .
K2 K 1.13675(9) 0.80801(7) 1.31371(7) 0.0298(2) Uani 1 1 d . . . . .
N2 N 0.6296(3) 0.4640(3) 1.0540(3) 0.0233(8) Uani 1 1 d . . . . .
O2 O 0.9227(3) 0.6879(3) 1.1756(3) 0.0507(11) Uani 1 1 d . . . . .
C2 C 0.7750(4) 0.7135(3) 0.9528(3) 0.0213(8) Uani 1 1 d . . . . .
O2WA O 0.823(2) 0.8775(6) 1.4778(6) 0.064(5) Uani 0.63(4) 1 d . . P B 1
H2WA H 0.803373 0.815243 1.473627 0.096 Uiso 0.63(4) 1 d R . P B 1
H2WB H 0.862743 0.909063 1.539037 0.096 Uiso 0.63(4) 1 d R . P B 1
O2WB O 0.891(2) 0.8820(10) 1.4740(12) 0.040(5) Uani 0.37(4) 1 d . . P B 2
H2WC H 0.940304 0.850641 1.478647 0.059 Uiso 0.37(4) 1 d R . P B 2
H2WD H 0.929504 0.941641 1.510656 0.059 Uiso 0.37(4) 1 d R . P B 2
V3 V 0.80040(8) 0.94571(6) 0.75591(6) 0.0287(2) Uani 1 1 d . . . . .
O3 O 0.7502(3) 0.7347(2) 1.0344(2) 0.0259(7) Uani 1 1 d . . . . .
N3 N 0.8277(3) 0.5671(3) 0.6299(3) 0.0221(7) Uani 1 1 d . . . . .
C3 C 0.8158(4) 0.7948(3) 0.9123(3) 0.0228(9) Uani 1 1 d . . . . .
K3A K 0.6808(3) 0.9086(2) 1.4882(2) 0.0341(12) Uani 0.369(5) 1 d . . . . .
K3B K 0.6154(3) 0.8544(3) 1.5115(2) 0.0391(13) Uani 0.359(6) 1 d . . . B .
O3WA O 0.4633(5) 0.8258(4) 1.3300(4) 0.064(2) Uani 0.840(16) 1 d . . . B .
O3WB O 0.6107(5) 0.9444(5) 1.3707(4) 0.018(2) Uani 0.449(12) 1 d . . . B .
O3WC O 0.4894(16) 0.8361(12) 1.4914(14) 0.049(7) Uani 0.218(15) 1 d . . . B .
O4 O 0.7065(3) 0.5866(2) 1.2037(2) 0.0275(7) Uani 1 1 d . . . . .
N4 N 0.8604(3) 0.5611(3) 0.5447(3) 0.0252(8) Uani 1 1 d . . . . .
C4 C 0.8334(4) 0.7722(3) 0.8214(3) 0.0230(9) Uani 1 1 d . . . . .
O4W O 0.7167(8) 0.1270(6) 0.0872(7) 0.136(3) Uani 1 1 d . . . . .
H4WA H 0.703009 0.120038 0.140344 0.204 Uiso 1 1 d R . . . .
H4WB H 0.737970 0.078768 0.066374 0.204 Uiso 1 1 d R . . . .
C5 C 0.8273(4) 0.6745(3) 0.7750(3) 0.0202(8) Uani 1 1 d . . . . .
N5 N 0.8286(4) 0.9632(3) 0.9129(3) 0.0281(8) Uani 1 1 d . . . . .
O5 O 0.6042(3) 0.4743(3) 1.2970(3) 0.0382(8) Uani 1 1 d . . . . .
O5W O 1.2056(5) 0.9176(4) 1.6167(5) 0.097(2) Uani 1 1 d . . . . .
H5WA H 1.244946 0.944749 1.583137 0.146 Uiso 1 1 d R . . . .
H5WB H 1.146316 0.867399 1.576197 0.146 Uiso 1 1 d R . . . .
N6 N 0.8496(4) 1.0606(3) 0.9676(3) 0.0292(9) Uani 1 1 d . . . . .
C6 C 0.7834(4) 0.5961(3) 0.8158(3) 0.0199(8) Uani 1 1 d . . . . .
O6W O 0.5786(6) 0.8389(4) 1.1898(4) 0.0851(17) Uani 1 1 d . . . . .
H6WA H 0.552802 0.836879 1.238075 0.128 Uiso 1 1 d R . . . .
H6WB H 0.599372 0.899269 1.186696 0.128 Uiso 1 1 d R . . . .
O6 O 0.5912(3) 0.4126(3) 0.5942(3) 0.0503(10) Uani 1 1 d . . . . .
O7 O 0.7443(4) 0.3258(2) 0.6770(3) 0.0421(9) Uani 1 1 d . . . . .
C7 C 0.6867(4) 0.5308(3) 0.9341(3) 0.0202(8) Uani 1 1 d . . . . .
O7W O 0.6065(5) 0.2472(4) 0.9871(4) 0.0732(15) Uani 1 1 d . . . . .
H7WA H 0.619679 0.206861 1.021743 0.110 Uiso 1 1 d R . . . .
H7WB H 0.533339 0.222611 0.948643 0.110 Uiso 1 1 d R . . . .
O8 O 0.7795(3) 0.5048(2) 0.7791(2) 0.0213(6) Uani 1 1 d . . . . .
C8 C 0.6039(4) 0.4339(3) 0.8586(3) 0.0234(9) Uani 1 1 d . . . . .
H8A H 0.643496 0.385371 0.860008 0.035 Uiso 1 1 calc GR . . . .
H8B H 0.582383 0.444424 0.793030 0.035 Uiso 1 1 calc GR . . . .
H8C H 0.532828 0.409829 0.874342 0.035 Uiso 1 1 calc GR . . . .
O8W O 1.0854(4) 1.0383(3) 0.6646(4) 0.0626(13) Uani 1 1 d . . . . .
H8WA H 1.081727 1.038438 0.605173 0.094 Uiso 1 1 d R . . . .
H8WB H 1.137437 1.093568 0.703483 0.094 Uiso 1 1 d R . . . .
C9 C 0.6437(4) 0.4952(3) 1.1480(3) 0.0232(9) Uani 1 1 d . . . . .
O9W O 0.5978(6) 1.1906(5) 1.4321(5) 0.113(3) Uani 1 1 d . . . . .
H9WA H 0.524108 1.167090 1.395071 0.169 Uiso 1 1 d R . . . .
H9WB H 0.646778 1.249500 1.463731 0.169 Uiso 1 1 d R . . . .
O9 O 0.7816(3) 0.3930(2) 0.5307(2) 0.0323(7) Uani 1 1 d . . . . .
C10 C 0.5845(4) 0.4286(4) 1.1978(4) 0.0277(10) Uani 1 1 d . . . . .
O10W O 1.0628(3) 0.7475(3) 1.4602(3) 0.0390(8) Uani 1 1 d . . . . .
H10A H 0.989207 0.710654 1.436527 0.058 Uiso 1 1 d R . . . .
H10B H 1.104097 0.709634 1.471277 0.058 Uiso 1 1 d R . . . .
C11 C 0.5136(5) 0.3330(4) 1.1696(5) 0.0414(13) Uani 1 1 d . . . . .
H11 H 0.488329 0.286676 1.107900 0.050 Uiso 1 1 calc R . . . .
O10 O 0.9033(3) 0.5190(2) 0.3710(2) 0.0310(7) Uani 1 1 d . . . . .
C12 C 0.4846(4) 0.3179(4) 1.2586(4) 0.0409(13) Uani 1 1 d . . . . .
H12 H 0.434603 0.259007 1.263469 0.049 Uiso 1 1 calc R . . . .
O11 O 0.8615(3) 0.8434(2) 0.7764(2) 0.0304(7) Uani 1 1 d . . . . .
O11W O 1.3500(5) 0.9319(4) 1.4537(5) 0.115(3) Uani 1 1 d . . . . .
H11A H 1.350777 0.989193 1.480846 0.172 Uiso 1 1 d R . . . .
H11B H 1.370107 0.904043 1.499966 0.172 Uiso 1 1 d R . . . .
C13 C 0.5425(5) 0.4033(5) 1.3312(5) 0.0443(14) Uani 1 1 d . . . . .
H13 H 0.540814 0.412717 1.395864 0.053 Uiso 1 1 calc R . . . .
O12 O 0.8638(3) 0.9774(2) 0.6746(2) 0.0293(7) Uani 1 1 d . . . . .
O13 O 0.6580(3) 0.8905(3) 0.6966(3) 0.0428(9) Uani 1 1 d . . . . .
C14 C 0.8655(4) 0.6584(3) 0.6898(3) 0.0210(8) Uani 1 1 d . . . . .
C15 C 0.9520(4) 0.7427(3) 0.6707(3) 0.0248(9) Uani 1 1 d . . . . .
H15A H 0.998188 0.716511 0.637375 0.037 Uiso 1 1 calc GR . . . .
H15B H 1.004823 0.790411 0.733273 0.037 Uiso 1 1 calc GR . . . .
H15C H 0.908058 0.775027 0.629306 0.037 Uiso 1 1 calc GR . . . .
O14 O 0.8218(4) 1.0843(3) 0.8108(3) 0.0461(10) Uani 1 1 d . . . . .
C16 C 0.8292(4) 0.4678(3) 0.4980(3) 0.0261(9) Uani 1 1 d . . . . .
O15 O 0.8399(3) 1.2728(2) 0.8738(2) 0.0343(8) Uani 1 1 d . . . . .
C17 C 0.8455(4) 0.4427(4) 0.4025(3) 0.0283(10) Uani 1 1 d . . . . .
C18 C 0.8066(4) 0.3536(4) 0.3321(3) 0.0309(10) Uani 1 1 d . . . . .
H18 H 0.764914 0.290710 0.335785 0.037 Uiso 1 1 calc R . . . .
C19 C 0.8431(5) 0.3767(4) 0.2516(3) 0.0354(11) Uani 1 1 d . . . . .
H19 H 0.829787 0.331582 0.191979 0.042 Uiso 1 1 calc R . . . .
C20 C 0.9000(5) 0.4756(4) 0.2780(4) 0.0348(11) Uani 1 1 d . . . . .
H20 H 0.933116 0.510442 0.238504 0.042 Uiso 1 1 calc R . . . .
C21 C 0.8381(4) 0.8976(3) 0.9648(3) 0.0268(9) Uani 1 1 d . . . . .
C22 C 0.8756(5) 0.9309(3) 1.0768(4) 0.0357(12) Uani 1 1 d . . . . .
H22A H 0.928171 0.999532 1.100973 0.054 Uiso 1 1 calc GR . . . .
H22B H 0.916721 0.889704 1.106018 0.054 Uiso 1 1 calc GR . . . .
H22C H 0.805843 0.924720 1.095065 0.054 Uiso 1 1 calc GR . . . .
C23 C 0.8433(5) 1.1164(3) 0.9065(4) 0.0325(11) Uani 1 1 d . . . . .
C24 C 0.8674(4) 1.2232(3) 0.9455(4) 0.0294(10) Uani 1 1 d . . . . .
C25 C 0.9137(4) 1.2864(3) 1.0369(4) 0.0299(10) Uani 1 1 d . . . . .
H25 H 0.939429 1.270888 1.097439 0.036 Uiso 1 1 calc R . . . .
C26 C 0.9160(4) 1.3823(3) 1.0234(4) 0.0304(10) Uani 1 1 d . . . . .
H26 H 0.942734 1.441673 1.073609 0.037 Uiso 1 1 calc R . . . .
C27 C 0.8723(4) 1.3707(3) 0.9249(4) 0.0288(10) Uani 1 1 d . . . . .
H27 H 0.864894 1.422073 0.895274 0.035 Uiso 1 1 calc R . . . .

loop_
_atom_site_aniso_label
_atom_site_aniso_U_11
_atom_site_aniso_U_22
_atom_site_aniso_U_33
_atom_site_aniso_U_23
_atom_site_aniso_U_13
_atom_site_aniso_U_12
V1 0.0389(5) 0.0249(4) 0.0193(4) 0.0080(3) 0.0125(3) 0.0016(3)
K1 0.0530(8) 0.0266(6) 0.0231(6) 0.0084(4) 0.0147(5) 0.0136(5)
N1 0.0221(17) 0.0199(17) 0.0261(18) 0.0138(14) 0.0114(14) 0.0084(14)
O1 0.100(3) 0.030(2) 0.033(2) 0.0101(16) 0.038(2) 0.010(2)
C1 0.024(2) 0.0171(19) 0.0179(19) 0.0092(15) 0.0074(16) 0.0071(16)
O1W 0.035(3) 0.261(10) 0.049(3) 0.012(4) 0.012(2) 0.047(4)
O1M 0.069(3) 0.078(4) 0.076(3) 0.025(3) 0.031(3) 0.026(3)
C1MA 0.101(16) 0.062(13) 0.035(11) -0.003(9) 0.005(10) 0.047(12)
C1MB 0.051(6) 0.062(7) 0.095(10) 0.021(6) 0.043(6) 0.030(5)
V2 0.0341(4) 0.0201(4) 0.0215(4) 0.0053(3) 0.0096(3) 0.0084(3)
K2 0.0326(5) 0.0274(5) 0.0278(5) 0.0089(4) 0.0119(4) 0.0058(4)
N2 0.0233(18) 0.0215(18) 0.0304(19) 0.0167(15) 0.0106(15) 0.0088(15)
O2 0.032(2) 0.069(3) 0.035(2) 0.0217(19) 0.0053(16) -0.0038(19)
C2 0.027(2) 0.022(2) 0.019(2) 0.0084(16) 0.0124(17) 0.0088(17)
O2WA 0.118(15) 0.036(4) 0.039(4) 0.007(3) 0.044(6) 0.013(5)
O2WB 0.052(11) 0.028(6) 0.035(6) -0.001(4) 0.015(6) 0.014(6)
V3 0.0509(5) 0.0184(4) 0.0309(4) 0.0126(3) 0.0277(4) 0.0159(3)
O3 0.0417(18) 0.0186(15) 0.0222(15) 0.0069(12) 0.0205(14) 0.0071(13)
N3 0.0292(19) 0.0237(18) 0.0219(17) 0.0109(14) 0.0125(15) 0.0153(15)
C3 0.031(2) 0.019(2) 0.024(2) 0.0100(17) 0.0150(18) 0.0094(17)
K3A 0.0402(19) 0.0288(17) 0.0298(16) -0.0004(12) 0.0087(13) 0.0154(14)
K3B 0.042(2) 0.055(2) 0.0309(18) 0.0157(15) 0.0142(14) 0.0300(18)
O3WA 0.076(4) 0.045(3) 0.070(4) 0.007(3) 0.043(3) 0.006(3)
O3WB 0.010(3) 0.034(4) 0.008(3) 0.004(2) 0.004(2) 0.005(3)
O3WC 0.043(11) 0.023(9) 0.052(12) -0.004(8) -0.004(8) -0.003(7)
O4 0.0356(17) 0.0258(16) 0.0270(16) 0.0123(13) 0.0165(14) 0.0108(14)
N4 0.037(2) 0.029(2) 0.0211(18) 0.0108(15) 0.0163(16) 0.0199(17)
C4 0.033(2) 0.019(2) 0.024(2) 0.0112(17) 0.0149(18) 0.0109(18)
O4W 0.202(8) 0.164(7) 0.190(8) 0.130(7) 0.165(8) 0.137(7)
C5 0.026(2) 0.018(2) 0.022(2) 0.0095(16) 0.0117(17) 0.0101(16)
N5 0.047(2) 0.0180(18) 0.031(2) 0.0092(15) 0.0267(18) 0.0133(17)
O5 0.047(2) 0.048(2) 0.0368(19) 0.0251(17) 0.0242(17) 0.0239(18)
O5W 0.069(3) 0.056(3) 0.110(5) -0.035(3) -0.019(3) 0.022(3)
N6 0.047(2) 0.0170(18) 0.034(2) 0.0068(16) 0.0258(19) 0.0140(17)
C6 0.024(2) 0.019(2) 0.021(2) 0.0084(16) 0.0077(16) 0.0113(16)
O6W 0.124(5) 0.057(3) 0.068(3) 0.002(3) 0.032(3) 0.033(3)
O6 0.036(2) 0.069(3) 0.032(2) 0.0034(19) 0.0054(16) 0.0115(19)
O7 0.079(3) 0.0212(17) 0.0334(19) 0.0099(14) 0.0287(19) 0.0173(18)
C7 0.022(2) 0.017(2) 0.025(2) 0.0102(16) 0.0087(17) 0.0099(16)
O7W 0.076(3) 0.051(3) 0.104(4) 0.042(3) 0.033(3) 0.024(3)
O8 0.0304(16) 0.0165(14) 0.0220(14) 0.0082(11) 0.0119(12) 0.0112(12)
C8 0.024(2) 0.017(2) 0.028(2) 0.0069(17) 0.0080(17) 0.0063(17)
O8W 0.065(3) 0.045(2) 0.068(3) -0.010(2) 0.041(2) 0.001(2)
C9 0.023(2) 0.028(2) 0.029(2) 0.0186(18) 0.0123(18) 0.0147(18)
O9W 0.081(4) 0.086(4) 0.116(5) 0.046(4) -0.024(4) -0.004(3)
O9 0.052(2) 0.0224(16) 0.0279(16) 0.0078(13) 0.0176(15) 0.0174(15)
C10 0.025(2) 0.034(2) 0.035(2) 0.021(2) 0.0145(19) 0.0147(19)
O10W 0.049(2) 0.0336(19) 0.0368(19) 0.0134(15) 0.0187(17) 0.0120(16)
C11 0.031(3) 0.034(3) 0.060(3) 0.031(3) 0.010(2) 0.009(2)
O10 0.045(2) 0.0331(18) 0.0245(16) 0.0106(14) 0.0168(15) 0.0210(15)
C12 0.027(2) 0.046(3) 0.061(4) 0.039(3) 0.021(2) 0.010(2)
O11 0.058(2) 0.0191(15) 0.0334(17) 0.0163(13) 0.0330(16) 0.0194(15)
O11W 0.077(4) 0.050(3) 0.137(6) 0.040(3) -0.053(4) -0.012(3)
C13 0.041(3) 0.057(4) 0.052(3) 0.036(3) 0.026(3) 0.019(3)
O12 0.0435(19) 0.0223(16) 0.0298(17) 0.0124(13) 0.0203(15) 0.0118(14)
O13 0.047(2) 0.0327(19) 0.065(3) 0.0254(18) 0.034(2) 0.0163(17)
C14 0.028(2) 0.022(2) 0.021(2) 0.0108(16) 0.0104(17) 0.0151(17)
C15 0.033(2) 0.026(2) 0.027(2) 0.0112(18) 0.0193(19) 0.0157(19)
O14 0.098(3) 0.0212(17) 0.040(2) 0.0153(15) 0.043(2) 0.0273(19)
C16 0.038(2) 0.030(2) 0.020(2) 0.0113(18) 0.0118(18) 0.021(2)
O15 0.057(2) 0.0215(16) 0.0313(17) 0.0084(13) 0.0210(16) 0.0175(15)
C17 0.039(3) 0.032(2) 0.022(2) 0.0097(19) 0.0117(19) 0.023(2)
C18 0.040(3) 0.034(3) 0.024(2) 0.0057(19) 0.010(2) 0.022(2)
C19 0.046(3) 0.047(3) 0.021(2) 0.005(2) 0.010(2) 0.031(3)
C20 0.049(3) 0.046(3) 0.025(2) 0.013(2) 0.019(2) 0.031(3)
C21 0.037(2) 0.019(2) 0.032(2) 0.0100(18) 0.025(2) 0.0072(18)
C22 0.061(3) 0.019(2) 0.028(2) 0.0072(18) 0.024(2) 0.005(2)
C23 0.051(3) 0.020(2) 0.038(3) 0.0088(19) 0.028(2) 0.016(2)
C24 0.041(3) 0.022(2) 0.035(2) 0.0138(19) 0.020(2) 0.017(2)
C25 0.030(2) 0.026(2) 0.033(2) 0.0067(19) 0.009(2) 0.0121(19)
C26 0.033(2) 0.021(2) 0.035(3) 0.0032(19) 0.009(2) 0.0105(19)
C27 0.034(2) 0.017(2) 0.039(3) 0.0078(19) 0.015(2) 0.0119(18)

loop_
_atom_type_symbol
_atom_type_description
_atom_type_scat_dispersion_real
_atom_type_scat_dispersion_imag
_atom_type_scat_source
C C 0.0033 0.0016 'International Tables Vol C Tables 4.2.6.8 and 6.1.1.4'
H H 0.0000 0.0000 'International Tables Vol C Tables 4.2.6.8 and 6.1.1.4'
N N 0.0061 0.0033 'International Tables Vol C Tables 4.2.6.8 and 6.1.1.4'
O O 0.0106 0.0060 'International Tables Vol C Tables 4.2.6.8 and 6.1.1.4'
K K 0.2009 0.2494 'International Tables Vol C Tables 4.2.6.8 and 6.1.1.4'
V V 0.3005 0.5294 'International Tables Vol C Tables 4.2.6.8 and 6.1.1.4'

loop_
_geom_angle_atom_site_label_1
_geom_angle_atom_site_label_2
_geom_angle_atom_site_label_3
_geom_angle
_geom_angle_site_symmetry_1
_geom_angle_site_symmetry_3
O1 V1 N1 148.2(2) . .
O1 V1 O3 95.78(17) . .
O1 V1 O4 89.70(16) . .
O2 V1 N1 101.88(19) . .
O2 V1 O1 109.1(2) . .
O2 V1 O3 108.41(17) . .
O2 V1 O4 107.27(17) . .
O3 V1 N1 80.40(13) . .
O3 V1 O4 139.71(15) . .
O4 V1 N1 74.50(13) . .
V1 K1 H1WA 126.1 . .
V1 K1 K2 56.73(2) . .
V1 K1 H2WA 107.8 . .
V1 K1 H2WC 95.8 . .
V1 K1 H10A 87.5 . .
O1 K1 V1 26.70(7) . .
O1 K1 H1WA 105.7 . .
O1 K1 K2 61.36(10) . .
O1 K1 H2WA 81.1 . .
O1 K1 H2WC 76.8 . .
O1 K1 O5 98.14(11) . .
O1 K1 H10A 95.0 . .
O1W K1 V1 131.91(12) . .
O1W K1 O1 116.43(18) . .
O1W K1 H1WA 15.1 . .
O1W K1 K2 158.27(18) . .
O1W K1 O2WA 70.9(5) . .
O1W K1 H2WA 61.1 . .
O1W K1 H2WC 99.1 . .
O1W K1 N4 75.17(18) . 1_556
O1W K1 O5 75.56(18) . .
O1W K1 O10W 136.06(14) . .
O1W K1 H10A 139.5 . .
O1W K1 O10 123.2(2) . 1_556
H1WA K1 H2WA 46.6 . .
H1WA K1 H2WC 86.3 . .
H1WA K1 H10A 137.2 . .
K2 K1 H1WA 144.6 . .
K2 K1 H2WA 97.9 . .
K2 K1 H2WC 59.2 . .
K2 K1 H10A 33.7 . .
O2WA K1 V1 99.42(16) . .
O2WA K1 O1 73.09(18) . .
O2WA K1 H1WA 56.1 . .
O2WA K1 K2 88.6(5) . .
O2WA K1 H2WA 10.1 . .
O2WA K1 N4 119.3(2) . 1_556
O2WA K1 O5 135.9(6) . .
O2WA K1 O10W 89.8(6) . .
O2WA K1 H10A 97.0 . .
O2WA K1 O10 155.9(6) . 1_556
H2WA K1 H10A 102.7 . .
O2WB K1 V1 94.5(5) . .
O2WB K1 O1 70.7(4) . .
O2WB K1 O1W 86.7(7) . .
O2WB K1 H1WA 72.5 . .
O2WB K1 K2 72.0(7) . .
O2WB K1 H2WC 18.0 . .
O2WB K1 O4 121.9(4) . .
O2WB K1 O5 152.4(5) . .
O2WB K1 O10W 72.8(6) . .
O2WB K1 H10A 80.0 . .
H2WC K1 H10A 62.2 . .
O4 K1 V1 30.74(7) . .
O4 K1 O1 51.25(10) . .
O4 K1 O1W 114.47(14) . .
O4 K1 H1WA 117.2 . .
O4 K1 K2 81.75(7) . .
O4 K1 O2WA 121.0(3) . .
O4 K1 H2WA 126.0 . .
O4 K1 H2WC 126.3 . .
O4 K1 N4 118.55(10) . 1_556
O4 K1 O5 51.66(9) . .
O4 K1 O10W 109.34(10) . .
O4 K1 H10A 105.0 . .
O4 K1 O10 73.63(9) . 1_556
N4 K1 V1 139.89(8) 1_556 .
N4 K1 O1 166.31(11) 1_556 .
N4 K1 H1WA 87.1 1_556 .
N4 K1 K2 110.84(8) 1_556 .
N4 K1 H2WA 111.8 1_556 .
N4 K1 H2WC 109.6 1_556 .
N4 K1 O5 77.10(10) 1_556 .
N4 K1 H10A 78.3 1_556 .
O5 K1 V1 82.36(7) . .
O5 K1 H1WA 87.1 . .
O5 K1 K2 125.82(7) . .
O5 K1 H2WA 129.9 . .
O5 K1 H2WC 170.3 . .
O5 K1 H10A 127.0 . .
O10W K1 V1 89.05(8) . .
O10W K1 O1 93.30(12) . .
O10W K1 H1WA 131.7 . .
O10W K1 K2 33.11(7) . .
O10W K1 H2WA 95.5 . .
O10W K1 H2WC 55.0 . .
O10W K1 N4 81.49(11) . 1_556
O10W K1 O5 134.28(11) . .
O10W K1 H10A 7.2 . .
O10W K1 O10 66.43(10) . 1_556
O10 K1 V1 84.94(7) 1_556 .
O10 K1 O1 110.79(10) 1_556 .
O10 K1 H1WA 138.0 1_556 .
O10 K1 K2 73.90(7) 1_556 .
O10 K1 H2WA 158.2 1_556 .
O10 K1 H2WC 121.3 1_556 .
O10 K1 N4 55.52(9) 1_556 1_556
O10 K1 O5 68.11(10) 1_556 .
O10 K1 H10A 59.3 1_556 .
N2 N1 V1 115.3(3) . .
C7 N1 V1 127.9(3) . .
C7 N1 N2 116.6(4) . .
V1 O1 K1 96.65(17) . .
C2 C1 C6 118.4(4) . .
C2 C1 C7 120.2(4) . .
C6 C1 C7 121.3(4) . .
K1 O1W H1WA 43.5 . .
K1 O1W H1WB 121.6 . .
K1 O1W K3A 86.9(2) . .
H1WA O1W H1WB 121.9 . .
K3A O1W H1WA 43.5 . .
K3A O1W H1WB 100.9 . .
K3B O1W K1 105.0(3) . .
K3B O1W H1WA 61.9 . .
K3B O1W H1WB 88.5 . .
K3B O1W K3A 18.45(11) . .
O1M C1MA H1MA 109.5 . .
O1M C1MA H1MB 109.5 . .
O1M C1MA H1MC 109.5 . .
H1MA C1MA H1MB 109.5 . .
H1MA C1MA H1MC 109.5 . .
H1MB C1MA H1MC 109.5 . .
O1M C1MB H1MD 109.5 . .
O1M C1MB H1ME 109.5 . .
O1M C1MB H1MF 109.5 . .
H1MD C1MB H1ME 109.5 . .
H1MD C1MB H1MF 109.5 . .
H1ME C1MB H1MF 109.5 . .
O6 V2 N3 104.92(19) . .
O6 V2 O7 110.2(2) . .
O6 V2 O8 105.60(17) . .
O6 V2 O9 103.77(18) . .
O7 V2 N3 144.32(18) . .
O7 V2 O8 94.62(15) . .
O7 V2 O9 90.93(16) . .
O8 V2 N3 81.50(13) . .
O8 V2 O9 146.02(15) . .
O9 V2 N3 74.74(13) . .
V1 K2 K1 49.98(2) . .
V1 K2 K3A 128.63(5) . 2_778
V1 K2 K3B 132.08(5) . 2_778
V1 K2 H10B 92.4 . .
K1 K2 K3B 115.71(5) . 2_778
K1 K2 H10B 47.1 . .
O2 K2 V1 15.62(10) . .
O2 K2 K1 58.78(9) . .
O2 K2 V3 104.91(9) . 2_777
O2 K2 K3A 143.63(12) . 2_778
O2 K2 K3B 145.00(11) . 2_778
O2 K2 O7 99.47(14) . 2_767
O2 K2 O10W 89.73(12) . .
O2 K2 H10B 94.1 . .
O2 K2 O11W 178.8(2) . .
O2 K2 O12 105.27(12) . 2_777
O2 K2 O15 68.43(12) . 2_777
V3 K2 V1 98.37(3) 2_777 .
V3 K2 K1 121.60(3) 2_777 .
V3 K2 K3A 53.92(5) 2_777 2_778
V3 K2 K3B 45.25(4) 2_777 2_778
V3 K2 H10B 145.3 2_777 .
K3A K2 K1 104.11(5) 2_778 .
K3A K2 K3B 12.33(6) 2_778 2_778
K3A K2 H10B 94.0 2_778 .
K3B K2 H10B 104.9 2_778 .
O7 K2 V1 113.55(9) 2_767 .
O7 K2 K1 106.69(8) 2_767 .
O7 K2 V3 131.71(9) 2_767 2_777
O7 K2 K3A 116.68(10) 2_767 2_778
O7 K2 K3B 114.32(10) 2_767 2_778
O7 K2 H10B 70.9 2_767 .
O7 K2 O12 150.62(11) 2_767 2_777
O7 K2 O15 65.98(10) 2_767 2_777
O10W K2 V1 83.91(9) . .
O10W K2 K1 34.68(8) . .
O10W K2 V3 132.95(8) . 2_777
O10W K2 K3A 88.15(9) . 2_778
O10W K2 K3B 100.22(9) . 2_778
O10W K2 O7 87.41(11) . 2_767
O10W K2 H10B 16.6 . .
O10W K2 O12 108.05(10) . 2_777
O10W K2 O15 140.83(11) . 2_777
O11W K2 V1 163.16(18) . .
O11W K2 K1 120.64(19) . .
O11W K2 V3 74.40(11) . 2_777
O11W K2 K3A 35.14(15) . 2_778
O11W K2 K3B 33.92(13) . 2_778
O11W K2 O7 81.73(17) . 2_767
O11W K2 O10W 90.04(19) . .
O11W K2 H10B 86.0 . .
O11W K2 O12 73.65(14) . 2_777
O11W K2 O15 112.4(2) . 2_777
O12 K2 V1 93.28(7) 2_777 .
O12 K2 K1 99.63(7) 2_777 .
O12 K2 V3 25.16(6) 2_777 2_777
O12 K2 K3A 42.10(8) 2_777 2_778
O12 K2 K3B 39.73(8) 2_777 2_778
O12 K2 H10B 121.9 2_777 .
O14 K2 V1 91.66(11) 2_777 .
O14 K2 K1 134.19(11) 2_777 .
O14 K2 O2 91.13(13) 2_777 .
O14 K2 V3 28.47(7) 2_777 2_777
O14 K2 K3A 79.36(10) 2_777 2_778
O14 K2 K3B 68.51(10) 2_777 2_778
O14 K2 O7 112.18(12) 2_777 2_767
O14 K2 O10W 159.95(12) 2_777 .
O14 K2 H10B 173.4 2_777 .
O14 K2 O11W 88.68(18) 2_777 .
O14 K2 O12 52.54(9) 2_777 2_777
O14 K2 O15 56.79(10) 2_777 2_777
O15 K2 V1 81.50(8) 2_777 .
O15 K2 K1 124.80(8) 2_777 .
O15 K2 V3 85.23(7) 2_777 2_777
O15 K2 K3A 128.79(9) 2_777 2_778
O15 K2 K3B 116.47(8) 2_777 2_778
O15 K2 H10B 129.1 2_777 .
O15 K2 O12 108.90(9) 2_777 2_777
C9 N2 N1 107.3(4) . .
V1 O2 K2 137.4(3) . .
C1 C2 C3 121.3(4) . .
O3 C2 C1 121.1(4) . .
O3 C2 C3 117.2(4) . .
K1 O2WA H2WA 25.2 . .
K1 O2WA H2WB 120.6 . .
H2WA O2WA H2WB 107.7 . .
K3A O2WA K1 121.4(8) . .
K3A O2WA H2WA 103.0 . .
K3A O2WA H2WB 90.5 . .
K3A O2WA K3B 21.7(3) . .
K3B O2WA K1 103.6(5) . .
K3B O2WA H2WA 82.5 . .
K3B O2WA H2WB 90.2 . .
K1 O2WB H2WC 60.0 . .
K1 O2WB H2WD 163.1 . .
K1 O2WB K3A 99.3(8) . .
H2WC O2WB H2WD 107.7 . .
K3A O2WB H2WC 153.1 . .
K3A O2WB H2WD 88.3 . .
O11 V3 N5 80.17(14) . .
O11 V3 O14 144.07(18) . .
O12 V3 N5 144.64(17) . .
O12 V3 O11 96.18(15) . .
O12 V3 O14 90.66(15) . .
O13 V3 N5 106.46(18) . .
O13 V3 O11 105.57(17) . .
O13 V3 O12 108.36(19) . .
O13 V3 O14 105.6(2) . .
O14 V3 N5 74.19(14) . .
C2 O3 V1 127.1(3) . .
N4 N3 V2 114.9(3) . .
C14 N3 V2 130.2(3) . .
C14 N3 N4 114.8(3) . .
C2 C3 C21 120.7(4) . .
C4 C3 C2 117.9(4) . .
C4 C3 C21 121.4(4) . .
O1W K3A H1WA 12.4 . .
O1W K3A H2WA 50.5 . .
O1W K3A H2WB 76.6 . .
O1W K3A H2WD 89.3 . .
O1W K3A V3 78.28(12) . 1_556
O1W K3A O5W 144.09(16) . 2_778
O1W K3A H11A 147.1(3) . 2_778
H1WA K3A H2WA 38.6 . .
H1WA K3A H2WB 67.6 . .
H1WA K3A H2WD 78.6 . .
H1WA K3A H11A 159.2 . 2_778
O2WA K3A O1W 71.1(3) . .
O2WA K3A H1WA 59.4 . .
O2WA K3A H2WA 20.9 . .
O2WA K3A H2WB 23.2 . .
O2WA K3A V3 89.0(3) . 1_556
O2WA K3A O3WA 120.6(3) . .
O2WA K3A O3WC 142.6(6) . .
O2WA K3A O5W 78.5(3) . 2_778
O2WA K3A O11W 132.7(4) . 2_778
O2WA K3A H11A 136.4(4) . 2_778
O2WA K3A O12 69.7(3) . 1_556
O2WA K3A O13 109.3(3) . 1_556
H2WA K3A H2WB 35.4 . .
H2WA K3A H11A 156.2 . 2_778
H2WB K3A H11A 121.4 . 2_778
O2WB K3A O1W 76.0(4) . .
O2WB K3A H1WA 64.4 . .
O2WB K3A H2WD 17.1 . .
V3 K3A H1WA 83.1 1_556 .
V3 K3A H2WA 87.7 1_556 .
V3 K3A H2WB 67.7 1_556 .
V3 K3A H2WD 81.7 1_556 .
V3 K3A H11A 83.9(2) 1_556 2_778
K3B K3A O1W 48.1(2) . .
K3B K3A H1WA 60.5 . .
K3B K3A O2WA 118.0(4) . .
K3B K3A H2WA 98.1 . .
K3B K3A H2WB 115.3 . .
K3B K3A O2WB 122.7(4) . .
K3B K3A H2WD 132.1 . .
K3B K3A V3 70.4(2) . 1_556
K3B K3A O3WA 71.7(2) . .
K3B K3A O3WB 115.1(3) . .
K3B K3A O3WC 28.5(5) . .
K3B K3A O5W 161.6(3) . 2_778
K3B K3A O11W 101.4(3) . 2_778
K3B K3A H11A 99.8(4) . 2_778
K3B K3A O12 95.1(2) . 1_556
K3B K3A O13 46.0(2) . 1_556
O3WA K3A O1W 86.14(17) . .
O3WA K3A H1WA 89.5 . .
O3WA K3A H2WA 110.4 . .
O3WA K3A H2WB 143.6 . .
O3WA K3A O2WB 122.4(3) . .
O3WA K3A H2WD 135.4 . .
O3WA K3A V3 139.82(16) . 1_556
O3WA K3A O5W 93.41(17) . 2_778
O3WA K3A H11A 90.1(2) . 2_778
O3WA K3A O12 165.80(19) . 1_556
O3WA K3A O13 113.34(17) . 1_556
O3WB K3A O1W 125.1(2) . .
O3WB K3A H1WA 122.2 . .
O3WB K3A O2WA 108.0(3) . .
O3WB K3A H2WA 115.2 . .
O3WB K3A H2WB 124.2 . .
O3WB K3A O2WB 105.9(4) . .
O3WB K3A H2WD 107.1 . .
O3WB K3A V3 154.1(2) . 1_556
O3WB K3A O3WA 45.6(2) . .
O3WB K3A O3WC 89.0(5) . .
O3WB K3A O5W 48.2(2) . 2_778
O3WB K3A O11W 73.8(3) . 2_778
O3WB K3A H11A 70.3(3) . 2_778
O3WB K3A O12 144.5(3) . 1_556
O3WB K3A O13 142.6(2) . 1_556
O3WC K3A O1W 71.9(5) . .
O3WC K3A H1WA 83.2 . .
O3WC K3A H2WA 121.7 . .
O3WC K3A H2WB 143.9 . .
O3WC K3A O2WB 147.5(6) . .
O3WC K3A H2WD 160.3 . .
O3WC K3A V3 88.7(5) . 1_556
O3WC K3A O3WA 51.1(5) . .
O3WC K3A O5W 133.1(5) . 2_778
O3WC K3A O11W 83.5(5) . 2_778
O3WC K3A H11A 80.4(5) . 2_778
O3WC K3A O12 114.7(5) . 1_556
O3WC K3A O13 62.2(5) . 1_556
O5W K3A H1WA 132.0 2_778 .
O5W K3A H2WA 97.1 2_778 .
O5W K3A H2WB 83.0 2_778 .
O5W K3A H2WD 66.2 2_778 .
O5W K3A V3 120.54(12) 2_778 1_556
O5W K3A H11A 68.7(3) 2_778 2_778
O11W K3A O1W 147.5(2) 2_778 .
O11W K3A H1WA 158.9 2_778 .
O11W K3A H2WA 151.9 2_778 .
O11W K3A H2WB 116.8 2_778 .
O11W K3A O2WB 128.0(4) 2_778 .
O11W K3A H2WD 111.4 2_778 .
O11W K3A V3 80.27(16) 2_778 1_556
O11W K3A O3WA 94.88(19) 2_778 .
O11W K3A O5W 68.4(2) 2_778 2_778
O11W K3A H11A 4.81(7) 2_778 2_778
O11W K3A O12 82.52(16) 2_778 1_556
O11W K3A O13 79.3(2) 2_778 1_556
O12 K3A O1W 88.64(14) 1_556 .
O12 K3A H1WA 88.2 1_556 .
O12 K3A H2WA 75.9 1_556 .
O12 K3A H2WB 46.6 1_556 .
O12 K3A O2WB 68.7(3) 1_556 .
O12 K3A H2WD 57.6 1_556 .
O12 K3A V3 25.98(7) 1_556 1_556
O12 K3A O5W 98.54(14) 1_556 2_778
O12 K3A H11A 87.2(2) 1_556 2_778
O12 K3A O13 52.46(11) 1_556 1_556
O13 K3A O1W 70.64(13) 1_556 .
O13 K3A H1WA 80.1 1_556 .
O13 K3A H2WA 100.7 1_556 .
O13 K3A H2WB 91.0 1_556 .
O13 K3A H2WD 106.7 1_556 .
O13 K3A V3 26.49(8) 1_556 1_556
O13 K3A O5W 139.65(15) 1_556 2_778
O13 K3A H11A 81.1(3) 1_556 2_778
O1W K3B H1WA 18.4 . .
O1W K3B H1WB 17.9 . .
O1W K3B K2 134.08(15) . 2_778
O1W K3B O2WA 74.2(2) . .
O1W K3B H2WA 56.3 . .
O1W K3B H2WB 78.6 . .
O1W K3B V3 91.03(14) . 1_556
O1W K3B O9W 98.4(2) . 2_678
O1W K3B H9WA 97.7(2) . 2_678
O1W K3B O11W 164.7(2) . 2_778
O1W K3B H11A 161.1(3) . 2_778
O1W K3B O12 94.88(16) . 1_556
H1WA K3B H1WB 32.5 . .
H1WA K3B H2WA 38.4 . .
H1WA K3B H2WB 63.2 . .
H1WA K3B H9WA 115.9 . 2_678
H1WA K3B H11A 143.6 . 2_778
H1WB K3B H2WA 70.5 . .
H1WB K3B H2WB 95.4 . .
H1WB K3B H9WA 88.4 . 2_678
H1WB K3B H11A 171.4 . 2_778
K2 K3B H1WA 123.9 2_778 .
K2 K3B H1WB 151.4 2_778 .
K2 K3B H2WA 90.8 2_778 .
K2 K3B H2WB 62.6 2_778 .
K2 K3B H9WA 98.40(18) 2_778 2_678
K2 K3B H11A 32.88(15) 2_778 2_778
O2WA K3B H1WA 56.5 . .
O2WA K3B H1WB 88.5 . .
O2WA K3B K2 74.87(19) . 2_778
O2WA K3B H2WA 18.0 . .
O2WA K3B H2WB 17.5 . .
O2WA K3B V3 83.3(2) . 1_556
O2WA K3B O9W 170.9(3) . 2_678
O2WA K3B H9WA 157.9(3) . 2_678
O2WA K3B O11W 93.2(3) . 2_778
O2WA K3B H11A 87.2(3) . 2_778
O2WA K3B O12 57.3(2) . 1_556
H2WA K3B H2WB 28.5 . .
H2WA K3B H9WA 148.6 . 2_678
H2WA K3B H11A 105.2 . 2_778
H2WB K3B H9WA 142.0 . 2_678
H2WB K3B H11A 82.6 . 2_778
V3 K3B H1WA 93.1 1_556 .
V3 K3B H1WB 103.6 1_556 .
V3 K3B K2 52.23(5) 1_556 2_778
V3 K3B H2WA 86.2 1_556 .
V3 K3B H2WB 66.1 1_556 .
V3 K3B H9WA 76.29(16) 1_556 2_678
V3 K3B H11A 83.28(19) 1_556 2_778
K3A K3B O1W 113.5(3) . .
K3A K3B H1WA 95.1 . .
K3A K3B H1WB 124.7 . .
K3A K3B K2 51.7(2) . 2_778
K3A K3B O2WA 40.3(3) . .
K3A K3B H2WA 57.6 . .
K3A K3B H2WB 43.5 . .
K3A K3B V3 91.4(2) . 1_556
K3A K3B O3WA 84.4(2) . .
K3A K3B O3WB 41.6(2) . .
K3A K3B O3WC 129.5(8) . .
K3A K3B O9W 147.9(3) . 2_678
K3A K3B H9WA 146.8(3) . 2_678
K3A K3B O11W 56.3(3) . 2_778
K3A K3B H11A 49.0(3) . 2_778
K3A K3B O12 63.6(2) . 1_556
K3A K3B O13 115.1(3) . 1_556
O3WA K3B O1W 102.9(2) . .
O3WA K3B H1WA 100.6 . .
O3WA K3B H1WB 89.7 . .
O3WA K3B K2 116.05(16) . 2_778
O3WA K3B O2WA 101.7(3) . .
O3WA K3B H2WA 102.6 . .
O3WA K3B H2WB 117.7 . .
O3WA K3B V3 166.00(18) . 1_556
O3WA K3B O9W 84.95(19) . 2_678
O3WA K3B H9WA 100.1(2) . 2_678
O3WA K3B O11W 88.05(18) . 2_778
O3WA K3B H11A 83.9(2) . 2_778
O3WA K3B O12 147.60(19) . 1_556
O3WB K3B O1W 124.2(2) . .
O3WB K3B H1WA 109.8 . .
O3WB K3B H1WB 121.2 . .
O3WB K3B K2 76.29(16) . 2_778
O3WB K3B O2WA 72.7(3) . .
O3WB K3B H2WA 84.5 . .
O3WB K3B H2WB 82.8 . .
O3WB K3B V3 127.44(19) . 1_556
O3WB K3B O3WA 44.42(18) . .
O3WB K3B O9W 116.2(2) . 2_678
O3WB K3B H9WA 126.8(2) . 2_678
O3WB K3B O11W 57.6(2) . 2_778
O3WB K3B H11A 50.3(3) . 2_778
O3WB K3B O12 103.25(19) . 1_556
O3WC K3B O1W 107.2(7) . .
O3WC K3B H1WA 121.8 . .
O3WC K3B H1WB 90.1 . .
O3WC K3B K2 113.6(7) . 2_778
O3WC K3B O2WA 159.5(9) . .
O3WC K3B H2WA 153.4 . .
O3WC K3B H2WB 173.0 . .
O3WC K3B V3 116.9(8) . 1_556
O3WC K3B O3WA 57.8(8) . .
O3WC K3B O3WB 90.7(8) . .
O3WC K3B O9W 27.5(8) . 2_678
O3WC K3B H9WA 42.3(8) . 2_678
O3WC K3B O11W 87.6(7) . 2_778
O3WC K3B H11A 91.3(7) . 2_778
O3WC K3B O12 140.9(8) . 1_556
O3WC K3B O13 91.4(8) . 1_556
O9W K3B H1WA 116.5 2_678 .
O9W K3B H1WB 85.3 2_678 .
O9W K3B K2 107.95(17) 2_678 2_778
O9W K3B H2WA 154.5 2_678 .
O9W K3B H2WB 157.3 2_678 .
O9W K3B V3 91.68(15) 2_678 1_556
O9W K3B H9WA 15.41(5) 2_678 2_678
O9W K3B O11W 93.2(2) 2_678 2_778
O9W K3B H11A 99.7(3) 2_678 2_778
O9W K3B O12 119.26(18) 2_678 1_556
H9WA K3B H11A 98.4 2_678 2_778
O11W K3B H1WA 149.5 2_778 .
O11W K3B H1WB 177.4 2_778 .
O11W K3B K2 31.17(11) 2_778 2_778
O11W K3B H2WA 111.2 2_778 .
O11W K3B H2WB 86.8 2_778 .
O11W K3B V3 78.55(14) 2_778 1_556
O11W K3B H9WA 90.8(3) 2_778 2_678
O11W K3B H11A 8.15(7) 2_778 2_778
O11W K3B O12 70.58(14) 2_778 1_556
O12 K3B H1WA 87.9 1_556 .
O12 K3B H1WB 112.0 1_556 .
O12 K3B K2 39.41(7) 1_556 2_778
O12 K3B H2WA 65.4 1_556 .
O12 K3B H2WB 39.9 1_556 .
O12 K3B V3 28.92(6) 1_556 1_556
O12 K3B H9WA 104.14(18) 1_556 2_678
O12 K3B H11A 71.63(17) 1_556 2_778
O13 K3B O1W 92.08(17) 1_556 .
O13 K3B H1WA 101.9 1_556 .
O13 K3B H1WB 97.7 1_556 .
O13 K3B K2 67.33(11) 1_556 2_778
O13 K3B O2WA 109.1(3) 1_556 .
O13 K3B H2WA 108.7 1_556 .
O13 K3B H2WB 92.2 1_556 .
O13 K3B V3 26.54(9) 1_556 1_556
O13 K3B O3WA 148.4(2) 1_556 .
O13 K3B O3WB 141.1(2) 1_556 .
O13 K3B O9W 65.28(17) 1_556 2_678
O13 K3B H9WA 49.88(17) 1_556 2_678
O13 K3B O11W 83.62(19) 1_556 2_778
O13 K3B H11A 90.8(2) 1_556 2_778
O13 K3B O12 55.20(12) 1_556 1_556
K3B O3WA K3A 23.93(11) . .
K3A O3WB K3B 23.24(14) . .
K3B O3WC K3A 22.0(4) . .
K3B O3WC O9W 130.4(13) . 2_678
O9W O3WC K3A 145.9(10) 2_678 .
V1 O4 K1 102.88(13) . .
C9 O4 V1 118.6(3) . .
C9 O4 K1 136.6(3) . .
N3 N4 K1 123.1(2) . 1_554
C16 N4 K1 111.2(3) . 1_554
C16 N4 N3 108.9(4) . .
C3 C4 C5 122.4(4) . .
O11 C4 C3 120.4(4) . .
O11 C4 C5 117.1(4) . .
H4WA O4W H4WB 107.7 . .
C4 C5 C14 120.4(4) . .
C6 C5 C4 117.2(4) . .
C6 C5 C14 122.4(4) . .
N6 N5 V3 114.8(3) . .
C21 N5 V3 128.7(3) . .
C21 N5 N6 116.3(4) . .
C10 O5 K1 118.8(3) . .
C13 O5 K1 132.9(3) . .
C13 O5 C10 106.5(4) . .
K3A O5W H5WA 21.9 2_778 .
K3A O5W H5WB 114.7 2_778 .
H5WA O5W H5WB 107.7 . .
C23 N6 N5 108.2(4) . .
C5 C6 C1 121.7(4) . .
O8 C6 C1 117.6(3) . .
O8 C6 C5 120.5(4) . .
H6WA O6W H6WB 107.7 . .
V2 O7 K2 147.7(2) . 2_767
N1 C7 C1 118.8(4) . .
N1 C7 C8 120.6(4) . .
C1 C7 C8 120.3(4) . .
H7WA O7W H7WB 107.7 . .
C6 O8 V2 131.6(3) . .
C7 C8 H8A 109.5 . .
C7 C8 H8B 109.5 . .
C7 C8 H8C 109.5 . .
H8A C8 H8B 109.5 . .
H8A C8 H8C 109.5 . .
H8B C8 H8C 109.5 . .
H8WA O8W H8WB 107.7 . .
N2 C9 O4 124.3(4) . .
N2 C9 C10 120.9(4) . .
O4 C9 C10 114.8(4) . .
K3B O9W H9WA 50.5 2_678 .
K3B O9W H9WB 111.5 2_678 .
O3WC O9W K3B 22.0(6) 2_678 2_678
O3WC O9W H9WA 71.5 2_678 .
O3WC O9W H9WB 102.9 2_678 .
H9WA O9W H9WB 133.6 . .
C16 O9 V2 116.5(3) . .
O5 C10 C9 114.0(4) . .
C11 C10 O5 111.6(4) . .
C11 C10 C9 134.3(5) . .
K1 O10W H10A 17.6 . .
K1 O10W H10B 123.7 . .
K2 O10W K1 112.21(13) . .
K2 O10W H10A 110.9 . .
K2 O10W H10B 97.1 . .
H10A O10W H10B 107.7 . .
C10 C11 H11 128.1 . .
C10 C11 C12 103.8(5) . .
C12 C11 H11 128.1 . .
C17 O10 K1 108.4(2) . 1_554
C17 O10 C20 105.8(4) . .
C20 O10 K1 121.8(3) . 1_554
C11 C12 H12 125.9 . .
C13 C12 C11 108.1(5) . .
C13 C12 H12 125.9 . .
C4 O11 V3 130.9(3) . .
K2 O11W K3B 114.9(2) . 2_778
K2 O11W H11A 115.2 . .
K2 O11W H11B 109.0 . .
K3A O11W K2 105.9(2) 2_778 .
K3A O11W K3B 22.24(11) 2_778 2_778
K3A O11W H11A 9.4 2_778 .
K3A O11W H11B 113.7 2_778 .
K3B O11W H11A 21.0 2_778 .
K3B O11W H11B 124.1 2_778 .
H11A O11W H11B 107.7 . .
O5 C13 H13 125.0 . .
C12 C13 O5 109.9(5) . .
C12 C13 H13 125.0 . .
K2 O12 K3B 100.87(11) 2_777 1_554
V3 O12 K2 102.52(14) . 2_777
V3 O12 K3A 106.41(17) . 1_554
V3 O12 K3B 86.05(15) . 1_554
K3A O12 K2 90.12(11) 1_554 2_777
K3A O12 K3B 21.32(9) 1_554 1_554
V3 O13 K3A 92.74(16) . 1_554
V3 O13 K3B 109.44(19) . 1_554
K3B O13 K3A 18.91(10) 1_554 1_554
N3 C14 C5 119.4(4) . .
N3 C14 C15 119.2(4) . .
C5 C14 C15 121.3(4) . .
C14 C15 H15A 109.5 . .
C14 C15 H15B 109.5 . .
C14 C15 H15C 109.5 . .
H15A C15 H15B 109.5 . .
H15A C15 H15C 109.5 . .
H15B C15 H15C 109.5 . .
V3 O14 K2 110.97(15) . 2_777
C23 O14 K2 127.8(3) . 2_777
C23 O14 V3 118.8(3) . .
N4 C16 O9 124.0(4) . .
N4 C16 C17 119.0(4) . .
O9 C16 C17 117.0(4) . .
C24 O15 K2 114.7(3) . 2_777
C27 O15 K2 128.8(3) . 2_777
C27 O15 C24 105.8(4) . .
O10 C17 C16 117.9(4) . .
O10 C17 C18 110.7(4) . .
C18 C17 C16 131.3(5) . .
C17 C18 H18 127.2 . .
C17 C18 C19 105.7(5) . .
C19 C18 H18 127.2 . .
C18 C19 H19 126.6 . .
C20 C19 C18 106.9(4) . .
C20 C19 H19 126.6 . .
O10 C20 H20 124.5 . .
C19 C20 O10 111.0(4) . .
C19 C20 H20 124.5 . .
C3 C21 C22 121.6(4) . .
N5 C21 C3 119.0(4) . .
N5 C21 C22 119.4(4) . .
C21 C22 H22A 109.5 . .
C21 C22 H22B 109.5 . .
C21 C22 H22C 109.5 . .
H22A C22 H22B 109.5 . .
H22A C22 H22C 109.5 . .
H22B C22 H22C 109.5 . .
N6 C23 O14 124.0(4) . .
N6 C23 C24 119.3(4) . .
O14 C23 C24 116.7(4) . .
O15 C24 C23 114.9(4) . .
C25 C24 O15 110.6(4) . .
C25 C24 C23 134.4(4) . .
C24 C25 H25 126.9 . .
C24 C25 C26 106.3(4) . .
C26 C25 H25 126.9 . .
C25 C26 H26 126.6 . .
C27 C26 C25 106.9(4) . .
C27 C26 H26 126.6 . .
O15 C27 H27 124.8 . .
C26 C27 O15 110.4(4) . .
C26 C27 H27 124.8 . .

loop_
_geom_bond_atom_site_label_1
_geom_bond_atom_site_label_2
_geom_bond_distance
_geom_bond_site_symmetry_2
V1 N1 2.144(4) .
V1 O1 1.668(4) .
V1 O2 1.601(4) .
V1 O3 1.874(3) .
V1 O4 1.933(3) .
K1 O1 3.100(4) .
K1 O1W 2.782(5) .
K1 H1WA 2.2429 .
K1 K2 4.6105(16) .
K1 O2WA 2.794(11) .
K1 H2WA 2.0569 .
K1 O2WB 2.690(12) .
K1 H2WC 2.3814 .
K1 O4 2.738(3) .
K1 N4 2.931(4) 1_556
K1 O5 3.123(4) .
K1 O10W 2.834(4) .
K1 H10A 2.0396 .
K1 O10 2.916(3) 1_556
N1 N2 1.412(5) .
N1 C7 1.303(5) .
C1 C2 1.405(6) .
C1 C6 1.423(6) .
C1 C7 1.470(5) .
O1W H1WA 0.8500 .
O1W H1WB 0.8501 .
O1W K3A 3.276(10) .
O1W K3B 2.658(9) .
O1M C1MA 1.564(16) .
O1M C1MB 1.464(10) .
C1MA H1MA 0.9600 .
C1MA H1MB 0.9600 .
C1MA H1MC 0.9600 .
C1MB H1MD 0.9600 .
C1MB H1ME 0.9600 .
C1MB H1MF 0.9600 .
V2 N3 2.130(4) .
V2 O6 1.621(4) .
V2 O7 1.634(3) .
V2 O8 1.895(3) .
V2 O9 1.970(3) .
K2 O2 2.697(4) .
K2 V3 3.7923(13) 2_777
K2 K3A 4.152(3) 2_778
K2 K3B 4.757(4) 2_778
K2 O7 2.735(4) 2_767
K2 O10W 2.720(4) .
K2 H10B 2.9487 .
K2 O11W 2.714(5) .
K2 O12 3.075(3) 2_777
K2 O14 2.641(4) 2_777
K2 O15 2.896(3) 2_777
N2 C9 1.303(6) .
C2 O3 1.313(5) .
C2 C3 1.432(6) .
O2WA H2WA 0.8498 .
O2WA H2WB 0.8502 .
O2WA K3A 1.98(3) .
O2WA K3B 2.70(3) .
O2WB H2WC 0.8501 .
O2WB H2WD 0.8500 .
O2WB K3A 2.80(3) .
V3 N5 2.158(4) .
V3 O11 1.866(3) .
V3 O12 1.652(3) .
V3 O13 1.615(4) .
V3 O14 1.936(3) .
N3 N4 1.401(5) .
N3 C14 1.321(6) .
C3 C4 1.394(6) .
C3 C21 1.458(6) .
K3A H1WA 2.7237 .
K3A H2WA 2.3220 .
K3A H2WB 2.1598 .
K3A H2WD 2.8970 .
K3A K3B 1.130(5) .
K3A O3WA 2.772(7) .
K3A O3WB 1.902(7) .
K3A O3WC 2.33(2) .
K3A O5W 3.337(8) 2_778
K3A O11W 2.485(8) 2_778
K3A H11A 1.652(8) 2_778
K3A O12 2.784(4) 1_556
K3A O13 3.159(5) 1_556
K3B H1WA 2.3790 .
K3B H1WB 2.7688 .
K3B H2WA 2.7224 .
K3B H2WB 2.8338 .
K3B O3WA 2.644(7) .
K3B O3WB 2.592(7) .
K3B O3WC 1.441(19) .
K3B O9W 2.923(9) 2_678
K3B H9WA 2.471(9) 2_678
K3B O11W 2.926(7) 2_778
K3B H11A 2.155(6) 2_778
K3B O12 3.096(5) 1_556
K3B O13 2.510(5) 1_556
O3WC O9W 1.77(2) 2_678
O4 C9 1.306(6) .
N4 C16 1.293(6) .
C4 C5 1.427(6) .
C4 O11 1.326(5) .
O4W H4WA 0.8500 .
O4W H4WB 0.8500 .
C5 C6 1.413(6) .
C5 C14 1.450(6) .
N5 N6 1.405(5) .
N5 C21 1.315(6) .
O5 C10 1.394(6) .
O5 C13 1.355(6) .
O5W H5WA 0.8500 .
O5W H5WB 0.8502 .
N6 C23 1.294(6) .
C6 O8 1.316(5) .
O6W H6WA 0.8494 .
O6W H6WB 0.8500 .
C7 C8 1.498(6) .
O7W H7WA 0.8498 .
O7W H7WB 0.8502 .
C8 H8A 0.9600 .
C8 H8B 0.9600 .
C8 H8C 0.9600 .
O8W H8WA 0.8498 .
O8W H8WB 0.8501 .
C9 C10 1.460(6) .
O9W H9WA 0.8504 .
O9W H9WB 0.8500 .
O9 C16 1.311(6) .
C10 C11 1.331(7) .
O10W H10A 0.8500 .
O10W H10B 0.8504 .
C11 H11 0.9300 .
C11 C12 1.469(8) .
O10 C17 1.362(6) .
O10 C20 1.370(5) .
C12 H12 0.9300 .
C12 C13 1.332(9) .
O11W H11A 0.8500 .
O11W H11B 0.8499 .
C13 H13 0.9300 .
C14 C15 1.505(6) .
C15 H15A 0.9600 .
C15 H15B 0.9600 .
C15 H15C 0.9600 .
O14 C23 1.306(6) .
C16 C17 1.455(6) .
O15 C24 1.375(6) .
O15 C27 1.366(5) .
C17 C18 1.362(7) .
C18 H18 0.9300 .
C18 C19 1.423(7) .
C19 H19 0.9300 .
C19 C20 1.335(8) .
C20 H20 0.9300 .
C21 C22 1.503(6) .
C22 H22A 0.9600 .
C22 H22B 0.9600 .
C22 H22C 0.9600 .
C23 C24 1.462(6) .
C24 C25 1.333(7) .
C25 H25 0.9300 .
C25 C26 1.425(6) .
C26 H26 0.9300 .
C26 C27 1.335(7) .
C27 H27 0.9300 .

loop_
_geom_hbond_atom_site_label_D
_geom_hbond_atom_site_label_H
_geom_hbond_atom_site_label_A
_geom_hbond_distance_DH
_geom_hbond_distance_HA
_geom_hbond_distance_DA
_geom_hbond_angle_DHA
O1W H1WA O2WA 0.85 2.42 3.233(17) 160.5
O2WA H2WA O1W 0.85 2.54 3.233(16) 139.6
O2WB H2WC O10W 0.85 2.44 3.28(2) 169.9
O4W H4WA O1M 0.85 1.86 2.615(8) 146.4
O5W H5WA O11W 0.85 2.58 3.348(12) 150.6
O5W H5WB O10W 0.85 1.98 2.775(6) 155.7
O6W H6WA O3WA 0.85 1.96 2.801(8) 169.1
O6W H6WA O3WB 0.85 2.05 2.656(8) 127.9

loop_
_geom_torsion_atom_site_label_1
_geom_torsion_atom_site_label_2
_geom_torsion_atom_site_label_3
_geom_torsion_atom_site_label_4
_geom_torsion
_geom_torsion_site_symmetry_1
_geom_torsion_site_symmetry_4
V1 N1 N2 C9 -1.1(4) . .
V1 N1 C7 C1 4.5(5) . .
V1 N1 C7 C8 -170.2(3) . .
V1 O4 C9 N2 -0.6(5) . .
V1 O4 C9 C10 -178.5(3) . .
K1 O4 C9 N2 -161.9(3) . .
K1 O4 C9 C10 20.2(6) . .
K1 N4 C16 O9 -142.6(4) 1_554 .
K1 N4 C16 C17 36.5(5) 1_554 .
K1 O5 C10 C9 -14.6(5) . .
K1 O5 C10 C11 166.3(3) . .
K1 O5 C13 C12 -164.7(3) . .
K1 O10 C17 C16 -44.4(4) 1_554 .
K1 O10 C17 C18 132.1(3) 1_554 .
K1 O10 C20 C19 -124.1(4) 1_554 .
N1 V1 O1 K1 93.6(3) . .
N1 V1 O2 K2 -176.5(3) . .
N1 V1 O3 C2 -52.5(3) . .
N1 N2 C9 O4 1.1(5) . .
N1 N2 C9 C10 178.9(4) . .
O1 V1 O2 K2 -3.4(3) . .
O1 V1 O3 C2 159.3(4) . .
C1 C2 O3 V1 46.6(6) . .
C1 C2 C3 C4 -1.1(6) . .
C1 C2 C3 C21 178.9(4) . .
C1 C6 O8 V2 142.0(3) . .
O1W K3A K3B K2 128.58(19) . 2_778
O1W K3A K3B O2WA 13.9(5) . .
O1W K3A K3B V3 91.7(2) . 1_556
O1W K3A K3B O3WA -101.7(3) . .
O1W K3A K3B O3WB -115.7(3) . .
O1W K3A K3B O3WC -140.9(10) . .
O1W K3A K3B O9W -172.8(7) . 2_678
O1W K3A K3B O11W 167.0(2) . 2_778
O1W K3A K3B O12 83.6(2) . 1_556
O1W K3A K3B O13 104.3(3) . 1_556
O1W K3B O3WC K3A -142.7(9) . .
O1W K3B O3WC O9W 74.7(14) . 2_678
V2 N3 N4 K1 128.9(2) . 1_554
V2 N3 N4 C16 -4.0(4) . .
V2 N3 C14 C5 -8.9(6) . .
V2 N3 C14 C15 168.4(3) . .
V2 O9 C16 N4 10.5(6) . .
V2 O9 C16 C17 -168.6(3) . .
K2 K3B O3WC K3A 58.9(6) 2_778 .
K2 K3B O3WC O9W -83.7(14) 2_778 2_678
K2 O14 C23 N6 -161.7(4) 2_777 .
K2 O14 C23 C24 15.2(7) 2_777 .
K2 O15 C24 C23 -30.1(5) 2_777 .
K2 O15 C24 C25 148.3(3) 2_777 .
K2 O15 C27 C26 -142.6(3) 2_777 .
N2 N1 C7 C1 178.6(3) . .
N2 N1 C7 C8 3.8(5) . .
N2 C9 C10 O5 -177.4(4) . .
N2 C9 C10 C11 1.5(8) . .
O2 V1 O1 K1 -73.52(19) . .
O2 V1 O3 C2 46.9(4) . .
C2 C1 C6 C5 -6.2(6) . .
C2 C1 C6 O8 168.9(4) . .
C2 C1 C7 N1 -28.4(6) . .
C2 C1 C7 C8 146.3(4) . .
C2 C3 C4 C5 -8.3(7) . .
C2 C3 C4 O11 174.5(4) . .
C2 C3 C21 N5 -153.3(4) . .
C2 C3 C21 C22 28.8(7) . .
O2WA K3A K3B O1W -13.9(5) . .
O2WA K3A K3B K2 114.7(4) . 2_778
O2WA K3A K3B V3 77.8(4) . 1_556
O2WA K3A K3B O3WA -115.6(4) . .
O2WA K3A K3B O3WB -129.6(5) . .
O2WA K3A K3B O3WC -154.8(10) . .
O2WA K3A K3B O9W 173.3(5) . 2_678
O2WA K3A K3B O11W 153.0(5) . 2_778
O2WA K3A K3B O12 69.7(4) . 1_556
O2WA K3A K3B O13 90.4(4) . 1_556
O2WA K3B O3WC K3A -51.8(18) . .
O2WA K3B O3WC O9W 165.6(11) . 2_678
O2WB K3A K3B O1W -15.7(5) . .
O2WB K3A K3B K2 112.9(4) . 2_778
O2WB K3A K3B V3 76.1(4) . 1_556
O2WB K3A K3B O3WA -117.3(4) . .
O2WB K3A K3B O3WB -131.3(5) . .
O2WB K3A K3B O3WC -156.6(10) . .
O2WB K3A K3B O9W 171.5(5) . 2_678
O2WB K3A K3B O11W 151.3(4) . 2_778
O2WB K3A K3B O12 67.9(4) . 1_556
O2WB K3A K3B O13 88.6(4) . 1_556
V3 K3A K3B O1W -91.7(2) 1_556 .
V3 K3A K3B K2 36.84(17) 1_556 2_778
V3 K3A K3B O2WA -77.8(4) 1_556 .
V3 K3A K3B O3WA 166.61(17) 1_556 .
V3 K3A K3B O3WB 152.6(3) 1_556 .
V3 K3A K3B O3WC 127.4(10) 1_556 .
V3 K3A K3B O9W 95.5(5) 1_556 2_678
V3 K3A K3B O11W 75.21(17) 1_556 2_778
V3 K3A K3B O12 -8.16(12) 1_556 1_556
V3 K3A K3B O13 12.53(15) 1_556 1_556
V3 K3B O3WC K3A 117.0(9) 1_556 .
V3 K3B O3WC O9W -25.6(16) 1_556 2_678
V3 N5 N6 C23 1.6(5) . .
V3 N5 C21 C3 -6.9(6) . .
V3 N5 C21 C22 171.1(4) . .
V3 O14 C23 N6 -1.2(7) . .
V3 O14 C23 C24 175.7(3) . .
O3 V1 O1 K1 174.69(14) . .
O3 V1 O2 K2 99.8(3) . .
O3 C2 C3 C4 -175.0(4) . .
O3 C2 C3 C21 5.0(6) . .
N3 V2 O7 K2 -30.7(5) . 2_767
N3 V2 O8 C6 41.5(4) . .
N3 N4 C16 O9 -3.9(6) . .
N3 N4 C16 C17 175.3(4) . .
C3 C2 O3 V1 -139.5(3) . .
C3 C4 C5 C6 10.0(6) . .
C3 C4 C5 C14 -169.7(4) . .
C3 C4 O11 V3 -43.6(6) . .
K3A K3B O3WC O9W -142.6(10) . 2_678
O3WA K3A K3B O1W 101.7(3) . .
O3WA K3A K3B K2 -129.77(19) . 2_778
O3WA K3A K3B O2WA 115.6(4) . .
O3WA K3A K3B V3 -166.61(17) . 1_556
O3WA K3A K3B O3WB -14.0(3) . .
O3WA K3A K3B O3WC -39.2(10) . .
O3WA K3A K3B O9W -71.2(5) . 2_678
O3WA K3A K3B O11W -91.4(2) . 2_778
O3WA K3A K3B O12 -174.77(17) . 1_556
O3WA K3A K3B O13 -154.1(3) . 1_556
O3WA K3B O3WC K3A -48.1(10) . .
O3WA K3B O3WC O9W 169.3(17) . 2_678
O3WB K3A K3B O1W 115.7(3) . .
O3WB K3A K3B K2 -115.7(3) . 2_778
O3WB K3A K3B O2WA 129.6(5) . .
O3WB K3A K3B V3 -152.6(3) . 1_556
O3WB K3A K3B O3WA 14.0(3) . .
O3WB K3A K3B O3WC -25.2(11) . .
O3WB K3A K3B O9W -57.1(6) . 2_678
O3WB K3A K3B O11W -77.4(3) . 2_778
O3WB K3A K3B O12 -160.7(3) . 1_556
O3WB K3A K3B O13 -140.0(3) . 1_556
O3WB K3B O3WC K3A -16.4(7) . .
O3WB K3B O3WC O9W -159.1(13) . 2_678
O3WC K3A K3B O1W 140.9(10) . .
O3WC K3A K3B K2 -90.5(10) . 2_778
O3WC K3A K3B O2WA 154.8(10) . .
O3WC K3A K3B V3 -127.4(10) . 1_556
O3WC K3A K3B O3WA 39.2(10) . .
O3WC K3A K3B O3WB 25.2(11) . .
O3WC K3A K3B O9W -31.9(10) . 2_678
O3WC K3A K3B O11W -52.1(10) . 2_778
O3WC K3A K3B O12 -135.5(10) . 1_556
O3WC K3A K3B O13 -114.8(10) . 1_556
O4 V1 O1 K1 34.68(15) . .
O4 V1 O2 K2 -99.3(3) . .
O4 V1 O3 C2 -104.3(4) . .
O4 C9 C10 O5 0.6(5) . .
O4 C9 C10 C11 179.5(5) . .
N4 N3 C14 C5 174.1(3) . .
N4 N3 C14 C15 -8.6(5) . .
N4 C16 C17 O10 5.9(6) . .
N4 C16 C17 C18 -169.8(5) . .
C4 C3 C21 N5 26.7(7) . .
C4 C3 C21 C22 -151.2(5) . .
C4 C5 C6 C1 -2.6(6) . .
C4 C5 C6 O8 -177.5(4) . .
C4 C5 C14 N3 -159.9(4) . .
C4 C5 C14 C15 22.8(6) . .
C5 C4 O11 V3 139.0(3) . .
C5 C6 O8 V2 -42.8(6) . .
N5 V3 O11 C4 47.7(4) . .
N5 V3 O12 K2 -77.3(3) . 2_777
N5 V3 O12 K3A -171.1(2) . 1_554
N5 V3 O12 K3B -177.5(2) . 1_554
N5 V3 O13 K3A 175.05(12) . 1_554
N5 V3 O13 K3B -175.88(16) . 1_554
N5 N6 C23 O14 -0.4(7) . .
N5 N6 C23 C24 -177.2(4) . .
O5 C10 C11 C12 1.0(5) . .
O5W K3A K3B O1W 138.6(7) 2_778 .
O5W K3A K3B K2 -92.8(8) 2_778 2_778
O5W K3A K3B O2WA 152.6(10) 2_778 .
O5W K3A K3B V3 -129.6(8) 2_778 1_556
O5W K3A K3B O3WA 37.0(8) 2_778 .
O5W K3A K3B O3WB 23.0(7) 2_778 .
O5W K3A K3B O3WC -2.3(14) 2_778 .
O5W K3A K3B O9W -34.2(12) 2_778 2_678
O5W K3A K3B O11W -54.4(8) 2_778 2_778
O5W K3A K3B O12 -137.8(9) 2_778 1_556
O5W K3A K3B O13 -117.1(8) 2_778 1_556
N6 N5 C21 C3 179.2(4) . .
N6 N5 C21 C22 -2.9(6) . .
N6 C23 C24 O15 -170.0(4) . .
N6 C23 C24 C25 12.0(9) . .
C6 C1 C2 O3 -178.2(4) . .
C6 C1 C2 C3 8.2(6) . .
C6 C1 C7 N1 156.1(4) . .
C6 C1 C7 C8 -29.1(6) . .
C6 C5 C14 N3 20.4(6) . .
C6 C5 C14 C15 -156.9(4) . .
O6 V2 O7 K2 138.9(4) . 2_767
O6 V2 O8 C6 -61.7(4) . .
O7 V2 O8 C6 -174.2(4) . .
C7 N1 N2 C9 -175.9(4) . .
C7 C1 C2 O3 6.2(6) . .
C7 C1 C2 C3 -167.5(4) . .
C7 C1 C6 C5 169.3(4) . .
C7 C1 C6 O8 -15.6(6) . .
O8 V2 O7 K2 -112.6(4) . 2_767
C9 C10 C11 C12 -177.9(5) . .
O9W K3B O3WC K3A 142.6(10) 2_678 .
O9 V2 O7 K2 33.9(4) . 2_767
O9 V2 O8 C6 87.2(4) . .
O9 C16 C17 O10 -174.9(4) . .
O9 C16 C17 C18 9.3(7) . .
C10 O5 C13 C12 -1.2(6) . .
C10 C11 C12 C13 -1.7(6) . .
C11 C12 C13 O5 1.8(6) . .
O10 C17 C18 C19 0.0(5) . .
O11 V3 O12 K2 -158.97(14) . 2_777
O11 V3 O12 K3A 107.15(16) . 1_554
O11 V3 O12 K3B 100.76(14) . 1_554
O11 V3 O13 K3A -100.83(13) . 1_554
O11 V3 O13 K3B -91.77(18) . 1_554
O11 C4 C5 C6 -172.6(4) . .
O11 C4 C5 C14 7.7(6) . .
O11W K3A K3B O1W -167.0(2) 2_778 .
O11W K3A K3B K2 -38.38(15) 2_778 2_778
O11W K3A K3B O2WA -153.0(5) 2_778 .
O11W K3A K3B V3 -75.21(17) 2_778 1_556
O11W K3A K3B O3WA 91.4(2) 2_778 .
O11W K3A K3B O3WB 77.4(3) 2_778 .
O11W K3A K3B O3WC 52.1(10) 2_778 .
O11W K3A K3B O9W 20.2(6) 2_778 2_678
O11W K3A K3B O12 -83.37(18) 2_778 1_556
O11W K3A K3B O13 -62.7(3) 2_778 1_556
O11W K3B O3WC K3A 41.1(7) 2_778 .
O11W K3B O3WC O9W -101.5(13) 2_778 2_678
C13 O5 C10 C9 179.2(4) . .
C13 O5 C10 C11 0.0(5) . .
O12 V3 O11 C4 -167.8(4) . .
O12 V3 O13 K3A 1.30(17) . 1_554
O12 V3 O13 K3B 10.4(2) . 1_554
O12 K3A K3B O1W -83.6(2) 1_556 .
O12 K3A K3B K2 45.00(13) 1_556 2_778
O12 K3A K3B O2WA -69.7(4) 1_556 .
O12 K3A K3B V3 8.16(12) 1_556 1_556
O12 K3A K3B O3WA 174.77(17) 1_556 .
O12 K3A K3B O3WB 160.7(3) 1_556 .
O12 K3A K3B O3WC 135.5(10) 1_556 .
O12 K3A K3B O9W 103.6(5) 1_556 2_678
O12 K3A K3B O11W 83.37(18) 1_556 2_778
O12 K3A K3B O13 20.7(2) 1_556 1_556
O12 K3B O3WC K3A 95.8(12) 1_556 .
O12 K3B O3WC O9W -47(2) 1_556 2_678
O13 V3 O11 C4 -56.8(4) . .
O13 V3 O12 K2 92.34(17) . 2_777
O13 V3 O12 K3A -1.5(2) . 1_554
O13 V3 O12 K3B -7.93(17) . 1_554
O13 K3A K3B O1W -104.3(3) 1_556 .
O13 K3A K3B K2 24.3(3) 1_556 2_778
O13 K3A K3B O2WA -90.4(4) 1_556 .
O13 K3A K3B V3 -12.53(15) 1_556 1_556
O13 K3A K3B O3WA 154.1(3) 1_556 .
O13 K3A K3B O3WB 140.0(3) 1_556 .
O13 K3A K3B O3WC 114.8(10) 1_556 .
O13 K3A K3B O9W 82.9(5) 1_556 2_678
O13 K3A K3B O11W 62.7(3) 1_556 2_778
O13 K3A K3B O12 -20.7(2) 1_556 1_556
O13 K3B O3WC K3A 124.7(7) 1_556 .
O13 K3B O3WC O9W -17.9(13) 1_556 2_678
C14 N3 N4 K1 -53.7(4) . 1_554
C14 N3 N4 C16 173.5(4) . .
C14 C5 C6 C1 177.2(4) . .
C14 C5 C6 O8 2.2(6) . .
O14 V3 O11 C4 92.4(5) . .
O14 V3 O12 K2 -14.31(17) . 2_777
O14 V3 O12 K3A -108.19(18) . 1_554
O14 V3 O12 K3B -114.58(16) . 1_554
O14 V3 O13 K3A 97.33(14) . 1_554
O14 V3 O13 K3B 106.40(19) . 1_554
O14 C23 C24 O15 13.0(7) . .
O14 C23 C24 C25 -165.0(6) . .
C16 C17 C18 C19 176.0(5) . .
O15 C24 C25 C26 0.2(6) . .
C17 O10 C20 C19 0.0(5) . .
C17 C18 C19 C20 0.0(5) . .
C18 C19 C20 O10 0.0(6) . .
C20 O10 C17 C16 -176.6(4) . .
C20 O10 C17 C18 0.0(5) . .
C21 C3 C4 C5 171.7(4) . .
C21 C3 C4 O11 -5.6(7) . .
C21 N5 N6 C23 176.4(4) . .
C23 C24 C25 C26 178.2(5) . .
C24 O15 C27 C26 -0.9(5) . .
C24 C25 C26 C27 -0.7(6) . .
C25 C26 C27 O15 1.0(6) . .
C27 O15 C24 C23 -178.0(4) . .
C27 O15 C24 C25 0.4(5) . .
